data_4300792
loop_
_publ_author_name
'Du, Shaowu'
'Jeffery, John C.'
'Kautz, Jason A.'
'Lu, Xiu Lian'
'McGrath, Thomas D.'
'Miller, Thomas A.'
'Riis-Johannessen, T.'
'Stone, F. Gordon A.'

_publ_section_title
;
 Reactions of the Dianion [1,1,1-(CO)3-2-Ph-closo-1,2-MnCB9H9]2- with
 Transition-Metal Cations: Facile Insertion and Then Extrusion of Cluster
 Vertexes
;
_journal_coden_ASTM INOCAJ
_journal_issue 8
_journal_name_full 'Inorganic Chemistry'
_journal_page_first 2815
_journal_page_last 2825
_journal_paper_doi 10.1021/ic048345w
_journal_volume 44
_journal_year 2005
_chemical_formula_sum 'C38 H40 B9 Cl4 Mn O3 P2 Pd'
_chemical_formula_weight 1007.09
_space_group_IT_number 2
_symmetry_cell_setting triclinic
_symmetry_space_group_name_Hall '-P 1'
_symmetry_space_group_name_H-M 'P -1'
_atom_sites_solution_hydrogens geom
_atom_sites_solution_primary direct
_atom_sites_solution_secondary difmap
_audit_creation_method SHELXL-97
_cell_angle_alpha 92.365(2)
_cell_angle_beta 95.300(2)
_cell_angle_gamma 114.092(2)
_cell_formula_units_Z 2
_cell_length_a 10.9749(3)
_cell_length_b 11.5671(3)
_cell_length_c 20.1699(5)
_cell_measurement_reflns_used 12104
_cell_measurement_temperature 100(2)
_cell_measurement_theta_max 140.147
_cell_measurement_theta_min 8.405
_cell_volume 2318.69(11)
_computing_cell_refinement 'SAINT (Bruker, 2001b)'
_computing_data_collection 'SMART (Bruker, 2001a)'
_computing_data_reduction 'SHELXTL (Bruker, 2001c)'
_computing_molecular_graphics 'SHELXL-97 (Sheldrick, 1997)'
_computing_publication_material 'SHELXL-97 (Sheldrick, 1997)'
_computing_structure_refinement 'SHELXL-97 (Sheldrick, 1997)'
_computing_structure_solution 'SHELXS-97 (Sheldrick, 1990)'
_diffrn_ambient_temperature 100(2)
_diffrn_measured_fraction_theta_full 0.895
_diffrn_measured_fraction_theta_max 0.895
_diffrn_measurement_device_type 'CCD area detector'
_diffrn_measurement_method 'Frames, each covering 0.3 \% in \w '
_diffrn_radiation_monochromator 'Osmic ConFocal MaxFlux mirror optics'
_diffrn_radiation_source '4.8 kW rotating anode'
_diffrn_radiation_type CuK\a
_diffrn_radiation_wavelength 1.54178
_diffrn_reflns_av_R_equivalents 0.0471
_diffrn_reflns_av_sigmaI/netI 0.0530
_diffrn_reflns_limit_h_max 13
_diffrn_reflns_limit_h_min -12
_diffrn_reflns_limit_k_max 14
_diffrn_reflns_limit_k_min -13
_diffrn_reflns_limit_l_max 24
_diffrn_reflns_limit_l_min -24
_diffrn_reflns_number 18178
_diffrn_reflns_theta_full 70.08
_diffrn_reflns_theta_max 70.08
_diffrn_reflns_theta_min 2.21
_exptl_absorpt_coefficient_mu 8.388
_exptl_absorpt_correction_T_max 0.178223
_exptl_absorpt_correction_T_min 0.062320
_exptl_absorpt_correction_type multi-scan
_exptl_absorpt_process_details 'SADABS (Sheldrick, 1996)'
_exptl_crystal_colour Amber
_exptl_crystal_density_diffrn 1.442
_exptl_crystal_density_meas ?
_exptl_crystal_density_method .
_exptl_crystal_description Block
_exptl_crystal_F_000 1012
_exptl_crystal_size_max 0.2
_exptl_crystal_size_mid 0.1
_exptl_crystal_size_min 0.1
_refine_diff_density_max 1.345
_refine_diff_density_min -0.796
_refine_diff_density_rms 0.129
_refine_ls_extinction_method none
_refine_ls_goodness_of_fit_ref 1.002
_refine_ls_hydrogen_treatment mixed
_refine_ls_matrix_type full
_refine_ls_number_parameters 545
_refine_ls_number_reflns 7871
_refine_ls_number_restraints 0
_refine_ls_restrained_S_all 1.002
_refine_ls_R_factor_all 0.0560
_refine_ls_R_factor_gt 0.0509
_refine_ls_shift/su_max 0.001
_refine_ls_shift/su_mean 0.000
_refine_ls_structure_factor_coef Fsqd
_refine_ls_weighting_details 'calc w=1/[\s^2^(Fo^2^)+(0.0926P)^2^+0.0000P] where P=(Fo^2^+2Fc^2^)/3'
_refine_ls_weighting_scheme calc
_refine_ls_wR_factor_gt 0.1304
_refine_ls_wR_factor_ref 0.1332
_reflns_number_gt 6654
_reflns_number_total 7871
_reflns_threshold_expression >2sigma(I)
_cod_data_source_file ic048345wsi20041122_010925_2.cif
_cod_data_source_block 5b
_cod_depositor_comments
;
The following automatic conversions were performed:
'_symmetry_cell_setting' value 'Triclinic' changed to 'triclinic'
according to '/home/saulius/struct/CIF-dictionaries/cif_core.dic'
dictionary named 'cif_core.dic' version 2.4.1 from 2010-06-29.

Automatic conversion script
Id: cif_fix_enum 1527 2010-12-29 10:47:43Z saulius 
;
_cod_original_cell_volume 2318.68(10)
_cod_database_code 4300792

loop_
_symmetry_equiv_pos_as_xyz
'x, y, z'
'-x, -y, -z'

loop_
_atom_site_label
_atom_site_type_symbol
_atom_site_fract_x
_atom_site_fract_y
_atom_site_fract_z
_atom_site_U_iso_or_equiv
_atom_site_adp_type
_atom_site_occupancy
_atom_site_symmetry_multiplicity
_atom_site_calc_flag
_atom_site_refinement_flags
_atom_site_disorder_assembly
_atom_site_disorder_group
Mn1 Mn 0.17628(6) -0.13142(6) 0.71102(3) 0.02460(16) Uani 1 1 d . . .
C2 C 0.0584(4) -0.3215(4) 0.7213(2) 0.0287(9) Uani 1 1 d . . .
C21 C -0.0416(5) -0.4101(4) 0.6665(2) 0.0348(10) Uani 1 1 d . . .
C22 C -0.1782(5) -0.4358(4) 0.6635(2) 0.0401(11) Uani 1 1 d . . .
H22 H -0.2068 -0.3950 0.6953 0.048 Uiso 1 1 calc R . .
C23 C -0.2713(6) -0.5208(5) 0.6142(3) 0.0527(14) Uani 1 1 d . . .
H23 H -0.3618 -0.5370 0.6134 0.063 Uiso 1 1 calc R . .
C24 C -0.2312(7) -0.5819(5) 0.5662(3) 0.0576(16) Uani 1 1 d . . .
H24 H -0.2940 -0.6384 0.5328 0.069 Uiso 1 1 calc R . .
C25 C -0.0965(7) -0.5579(5) 0.5681(3) 0.0521(15) Uani 1 1 d . . .
H25 H -0.0688 -0.5992 0.5362 0.062 Uiso 1 1 calc R . .
C26 C -0.0026(6) -0.4728(4) 0.6175(2) 0.0406(11) Uani 1 1 d . . .
H26 H 0.0876 -0.4572 0.6180 0.049 Uiso 1 1 calc R . .
B4 B 0.2079(5) -0.3103(5) 0.7383(3) 0.0323(10) Uani 1 1 d . . .
H4 H 0.2444 -0.3605 0.7031 0.039 Uiso 1 1 calc R . .
B7 B 0.3391(5) -0.1670(5) 0.7840(3) 0.0332(11) Uani 1 1 d . . .
H7 H 0.4421 -0.1460 0.7731 0.040 Uiso 1 1 calc R . .
B3 B 0.3072(5) -0.0352(4) 0.8043(2) 0.0291(10) Uani 1 1 d . . .
H3 H 0.4042 0.0484 0.8133 0.035 Uiso 1 1 calc R . .
B6 B 0.1494(5) -0.1026(5) 0.8298(2) 0.0297(10) Uani 1 1 d . . .
H6 H 0.109(5) -0.051(4) 0.856(2) 0.029(12) Uiso 1 1 d . . .
B5 B 0.0203(5) -0.2528(4) 0.7816(2) 0.0287(10) Uani 1 1 d . . .
H5 H -0.0830 -0.2597 0.7784 0.034 Uiso 1 1 calc R . .
B8 B 0.0769(5) -0.3797(5) 0.7940(2) 0.0306(10) Uani 1 1 d . . .
H8 H 0.0199 -0.4794 0.8035 0.037 Uiso 1 1 calc R . .
B10 B 0.2465(5) -0.2976(5) 0.8286(3) 0.0352(11) Uani 1 1 d . . .
H10 H 0.2959 -0.3529 0.8533 0.042 Uiso 1 1 calc R . .
B9 B 0.2841(5) -0.1450(5) 0.8643(3) 0.0349(11) Uani 1 1 d . . .
H9 H 0.3440 -0.1134 0.9137 0.042 Uiso 1 1 calc R . .
B11 B 0.1163(6) -0.2576(5) 0.8582(3) 0.0330(11) Uani 1 1 d . . .
H11 H 0.0690 -0.2839 0.9043 0.040 Uiso 1 1 calc R . .
C11 C 0.0240(5) -0.1160(4) 0.6749(2) 0.0311(9) Uani 1 1 d . . .
O11 O -0.0739(3) -0.1151(3) 0.65171(16) 0.0368(7) Uani 1 1 d . . .
C12 C 0.2036(5) -0.1837(4) 0.6289(2) 0.0343(10) Uani 1 1 d . . .
O12 O 0.2232(4) -0.2118(3) 0.57784(16) 0.0455(8) Uani 1 1 d . . .
C13 C 0.3056(5) 0.0188(4) 0.6891(2) 0.0307(9) Uani 1 1 d . . .
O13 O 0.3885(3) 0.1003(3) 0.66771(15) 0.0346(7) Uani 1 1 d . . .
Pd1 Pd 0.19403(3) 0.08281(3) 0.773973(14) 0.02436(11) Uani 1 1 d . . .
P1 P 0.26251(11) 0.24380(10) 0.85637(5) 0.0288(2) Uani 1 1 d . . .
C71 C 0.1753(5) 0.3461(4) 0.8361(2) 0.0354(10) Uani 1 1 d . . .
H71A H 0.0825 0.3058 0.8450 0.043 Uiso 1 1 calc R . .
H71B H 0.2189 0.4271 0.8627 0.043 Uiso 1 1 calc R . .
C41 C 0.4395(5) 0.3525(4) 0.8592(2) 0.0342(10) Uani 1 1 d . . .
C42 C 0.4913(6) 0.4536(5) 0.9073(3) 0.0512(14) Uani 1 1 d . . .
H42 H 0.4373 0.4635 0.9380 0.061 Uiso 1 1 calc R . .
C43 C 0.6247(6) 0.5412(6) 0.9100(3) 0.0599(16) Uani 1 1 d . . .
H43 H 0.6601 0.6094 0.9425 0.072 Uiso 1 1 calc R . .
C44 C 0.7041(5) 0.5260(5) 0.8639(3) 0.0480(13) Uani 1 1 d . . .
H44 H 0.7934 0.5837 0.8659 0.058 Uiso 1 1 calc R . .
C45 C 0.6523(5) 0.4270(5) 0.8155(2) 0.0397(11) Uani 1 1 d . . .
H45 H 0.7057 0.4178 0.7843 0.048 Uiso 1 1 calc R . .
C46 C 0.5193(5) 0.3399(4) 0.8132(2) 0.0340(10) Uani 1 1 d . . .
H46 H 0.4839 0.2725 0.7802 0.041 Uiso 1 1 calc R . .
C31 C 0.2372(5) 0.1996(4) 0.9406(2) 0.0376(10) Uani 1 1 d . . .
C32 C 0.1235(5) 0.1919(5) 0.9676(2) 0.0438(12) Uani 1 1 d . . .
H32 H 0.0609 0.2142 0.9436 0.053 Uiso 1 1 calc R . .
C33 C 0.1032(6) 0.1505(5) 1.0315(3) 0.0537(15) Uani 1 1 d . . .
H33 H 0.0265 0.1449 1.0499 0.064 Uiso 1 1 calc R . .
C34 C 0.1943(8) 0.1181(7) 1.0669(3) 0.0705(19) Uani 1 1 d . . .
H34 H 0.1806 0.0918 1.1096 0.085 Uiso 1 1 calc R . .
C35 C 0.3059(9) 0.1244(8) 1.0398(3) 0.077(2) Uani 1 1 d . . .
H35 H 0.3681 0.1021 1.0642 0.092 Uiso 1 1 calc R . .
C36 C 0.3276(7) 0.1640(6) 0.9759(3) 0.0576(15) Uani 1 1 d . . .
H36 H 0.4029 0.1663 0.9573 0.069 Uiso 1 1 calc R . .
P2 P 0.11077(11) 0.20572(9) 0.71756(5) 0.0268(2) Uani 1 1 d . . .
C72 C 0.1823(5) 0.3654(4) 0.7619(2) 0.0332(9) Uani 1 1 d . . .
H72A H 0.2748 0.4119 0.7535 0.040 Uiso 1 1 calc R . .
H72B H 0.1309 0.4128 0.7471 0.040 Uiso 1 1 calc R . .
C61 C -0.0679(4) 0.1533(4) 0.7243(2) 0.0311(9) Uani 1 1 d . . .
C62 C -0.1372(5) 0.2201(4) 0.6955(3) 0.0396(10) Uani 1 1 d . . .
H62 H -0.0943 0.2872 0.6701 0.047 Uiso 1 1 calc R . .
C63 C -0.2701(5) 0.1857(5) 0.7051(3) 0.0455(12) Uani 1 1 d . . .
H63 H -0.3169 0.2296 0.6859 0.055 Uiso 1 1 calc R . .
C64 C -0.3330(5) 0.0881(5) 0.7425(3) 0.0479(13) Uani 1 1 d . . .
H64 H -0.4221 0.0667 0.7492 0.058 Uiso 1 1 calc R . .
C65 C -0.2654(5) 0.0204(5) 0.7706(3) 0.0471(12) Uani 1 1 d . . .
H65 H -0.3094 -0.0471 0.7956 0.057 Uiso 1 1 calc R . .
C66 C -0.1320(5) 0.0536(5) 0.7614(2) 0.0385(10) Uani 1 1 d . . .
H66 H -0.0860 0.0087 0.7803 0.046 Uiso 1 1 calc R . .
C51 C 0.1356(5) 0.2276(4) 0.6307(2) 0.0338(10) Uani 1 1 d . . .
C52 C 0.2611(6) 0.3071(6) 0.6155(3) 0.0556(15) Uani 1 1 d . . .
H52 H 0.3298 0.3511 0.6496 0.067 Uiso 1 1 calc R . .
C53 C 0.2852(8) 0.3217(7) 0.5491(3) 0.081(3) Uani 1 1 d . . .
H53 H 0.3700 0.3753 0.5390 0.097 Uiso 1 1 calc R . .
C54 C 0.1842(8) 0.2571(6) 0.4985(3) 0.071(2) Uani 1 1 d . . .
H54 H 0.1999 0.2679 0.4542 0.086 Uiso 1 1 calc R . .
C55 C 0.0587(7) 0.1756(5) 0.5135(3) 0.0548(14) Uani 1 1 d . . .
H55 H -0.0098 0.1313 0.4793 0.066 Uiso 1 1 calc R . .
C56 C 0.0352(5) 0.1602(5) 0.5794(2) 0.0395(11) Uani 1 1 d . . .
H56 H -0.0487 0.1041 0.5893 0.047 Uiso 1 1 calc R . .
C60 C 0.4461(7) 0.2586(6) 0.3320(3) 0.0634(16) Uani 1 1 d . . .
H60A H 0.3558 0.2022 0.3396 0.076 Uiso 1 1 calc R . .
H60B H 0.4925 0.2066 0.3200 0.076 Uiso 1 1 calc R . .
Cl1 Cl 0.43740(18) 0.34899(17) 0.26588(9) 0.0702(4) Uani 1 1 d . . .
Cl2 Cl 0.5298(2) 0.35371(19) 0.40532(10) 0.0837(5) Uani 1 1 d . . .
C100 C 0.2433(13) 0.7006(14) 0.0334(5) 0.143(5) Uani 1 1 d . . .
Cl3A Cl 0.1206(5) 0.6723(6) 0.0887(3) 0.1217(18) Uani 0.60 1 d P . .
Cl3B Cl 0.0762(9) 0.5689(8) 0.0349(6) 0.174(5) Uani 0.40 1 d P . .
Cl4A Cl 0.3775(5) 0.8636(4) 0.07554(17) 0.0938(11) Uani 0.60 1 d P . .
Cl4B Cl 0.2415(10) 0.7961(8) 0.0976(6) 0.151(4) Uani 0.40 1 d P . .

loop_
_atom_site_aniso_label
_atom_site_aniso_U_11
_atom_site_aniso_U_22
_atom_site_aniso_U_33
_atom_site_aniso_U_23
_atom_site_aniso_U_13
_atom_site_aniso_U_12
Mn1 0.0267(3) 0.0223(3) 0.0254(3) 0.0008(3) 0.0070(3) 0.0101(3)
C2 0.033(2) 0.0206(19) 0.033(2) 0.0032(17) 0.0108(19) 0.0106(17)
C21 0.047(3) 0.022(2) 0.031(2) 0.0048(17) 0.005(2) 0.0101(19)
C22 0.042(3) 0.030(2) 0.042(3) 0.002(2) 0.002(2) 0.009(2)
C23 0.051(3) 0.037(3) 0.055(3) 0.003(2) -0.010(3) 0.007(2)
C24 0.083(5) 0.032(3) 0.038(3) 0.000(2) -0.013(3) 0.010(3)
C25 0.084(5) 0.031(3) 0.035(3) 0.001(2) 0.006(3) 0.018(3)
C26 0.060(3) 0.028(2) 0.034(2) 0.0029(19) 0.010(2) 0.017(2)
B4 0.036(3) 0.026(2) 0.039(3) 0.006(2) 0.014(2) 0.014(2)
B7 0.030(2) 0.029(2) 0.042(3) 0.008(2) 0.009(2) 0.012(2)
B3 0.028(2) 0.027(2) 0.030(2) 0.0002(19) -0.005(2) 0.0098(19)
B6 0.032(2) 0.029(2) 0.027(2) 0.0018(19) 0.010(2) 0.011(2)
B5 0.030(2) 0.024(2) 0.032(2) 0.0004(19) 0.008(2) 0.0101(19)
B8 0.033(3) 0.029(2) 0.031(2) 0.0039(19) 0.009(2) 0.014(2)
B10 0.035(3) 0.030(2) 0.041(3) 0.007(2) 0.006(2) 0.014(2)
B9 0.033(3) 0.031(3) 0.036(3) 0.006(2) 0.002(2) 0.009(2)
B11 0.038(3) 0.029(2) 0.032(2) 0.006(2) 0.008(2) 0.014(2)
C11 0.038(2) 0.024(2) 0.028(2) -0.0013(16) 0.005(2) 0.0095(18)
O11 0.0332(17) 0.0330(16) 0.0409(17) -0.0016(14) -0.0047(15) 0.0128(14)
C12 0.043(3) 0.023(2) 0.036(2) 0.0035(18) 0.010(2) 0.0112(19)
O12 0.067(2) 0.0399(18) 0.0343(17) 0.0003(14) 0.0211(17) 0.0233(17)
C13 0.035(2) 0.031(2) 0.027(2) 0.0021(18) 0.0050(19) 0.015(2)
O13 0.0356(17) 0.0288(15) 0.0370(16) 0.0058(13) 0.0139(14) 0.0086(14)
Pd1 0.02522(17) 0.02186(16) 0.02502(16) -0.00048(11) 0.00512(12) 0.00855(12)
P1 0.0311(6) 0.0248(5) 0.0267(5) -0.0019(4) 0.0081(4) 0.0070(4)
C71 0.037(2) 0.029(2) 0.037(2) -0.0054(19) 0.009(2) 0.0109(19)
C41 0.034(2) 0.030(2) 0.031(2) 0.0019(18) 0.0052(19) 0.0053(19)
C42 0.047(3) 0.047(3) 0.039(3) -0.013(2) 0.014(2) -0.002(2)
C43 0.053(3) 0.055(3) 0.046(3) -0.017(3) 0.009(3) -0.003(3)
C44 0.030(2) 0.050(3) 0.046(3) 0.002(2) 0.008(2) -0.002(2)
C45 0.038(3) 0.040(3) 0.039(2) 0.008(2) 0.013(2) 0.011(2)
C46 0.036(2) 0.030(2) 0.032(2) 0.0007(18) 0.006(2) 0.0087(19)
C31 0.047(3) 0.031(2) 0.028(2) -0.0028(18) 0.011(2) 0.008(2)
C32 0.042(3) 0.040(3) 0.037(2) -0.002(2) 0.013(2) 0.003(2)
C33 0.057(3) 0.046(3) 0.040(3) -0.003(2) 0.023(3) 0.000(3)
C34 0.096(5) 0.070(4) 0.035(3) 0.013(3) 0.023(3) 0.020(4)
C35 0.101(6) 0.104(6) 0.044(3) 0.028(4) 0.020(4) 0.057(5)
C36 0.072(4) 0.075(4) 0.040(3) 0.019(3) 0.021(3) 0.040(3)
P2 0.0274(5) 0.0221(5) 0.0304(5) 0.0025(4) 0.0059(4) 0.0093(4)
C72 0.036(2) 0.024(2) 0.040(2) 0.0015(18) 0.009(2) 0.0122(18)
C61 0.026(2) 0.030(2) 0.038(2) 0.0030(18) 0.0074(19) 0.0115(18)
C62 0.037(2) 0.032(2) 0.049(3) 0.011(2) 0.009(2) 0.012(2)
C63 0.038(3) 0.045(3) 0.063(3) 0.012(2) 0.011(2) 0.024(2)
C64 0.031(2) 0.055(3) 0.064(3) 0.012(3) 0.014(2) 0.021(2)
C65 0.036(3) 0.048(3) 0.060(3) 0.020(3) 0.017(2) 0.017(2)
C66 0.034(2) 0.037(2) 0.046(3) 0.009(2) 0.008(2) 0.016(2)
C51 0.038(2) 0.028(2) 0.033(2) 0.0030(18) 0.004(2) 0.0116(19)
C52 0.054(3) 0.051(3) 0.036(3) 0.001(2) 0.009(3) -0.006(3)
C53 0.079(5) 0.069(4) 0.040(3) 0.004(3) 0.015(3) -0.027(4)
C54 0.094(5) 0.054(4) 0.032(3) 0.006(3) 0.006(3) -0.004(3)
C55 0.067(4) 0.043(3) 0.038(3) 0.002(2) -0.008(3) 0.009(3)
C56 0.041(3) 0.036(2) 0.039(2) 0.004(2) 0.002(2) 0.013(2)
C60 0.063(4) 0.064(4) 0.064(4) 0.011(3) 0.019(3) 0.025(3)
Cl1 0.0687(10) 0.0818(11) 0.0814(10) 0.0270(9) 0.0227(9) 0.0479(9)
Cl2 0.0984(14) 0.0784(12) 0.0733(11) -0.0114(9) -0.0066(10) 0.0409(11)
C100 0.120(9) 0.169(12) 0.083(6) 0.055(7) -0.019(6) 0.006(8)
Cl3A 0.092(3) 0.190(5) 0.124(3) 0.071(4) 0.038(3) 0.089(4)
Cl3B 0.120(6) 0.115(5) 0.229(11) 0.097(7) -0.058(6) -0.002(4)
Cl4A 0.113(3) 0.119(3) 0.0717(18) -0.0010(18) 0.0028(19) 0.073(3)
Cl4B 0.134(7) 0.111(5) 0.210(9) -0.021(6) -0.055(7) 0.072(5)

loop_
_atom_type_symbol
_atom_type_description
_atom_type_scat_dispersion_real
_atom_type_scat_dispersion_imag
_atom_type_scat_source
Mn Mn -0.5299 2.8052 'International Tables Vol C Tables 4.2.6.8 and 6.1.1.4'
C C 0.0181 0.0091 'International Tables Vol C Tables 4.2.6.8 and 6.1.1.4'
B B 0.0090 0.0039 'International Tables Vol C Tables 4.2.6.8 and 6.1.1.4'
H H 0.0000 0.0000 'International Tables Vol C Tables 4.2.6.8 and 6.1.1.4'
O O 0.0492 0.0322 'International Tables Vol C Tables 4.2.6.8 and 6.1.1.4'
Pd Pd 0.1215 3.9337 'International Tables Vol C Tables 4.2.6.8 and 6.1.1.4'
P P 0.2955 0.4335 'International Tables Vol C Tables 4.2.6.8 and 6.1.1.4'
Cl Cl 0.3639 0.7018 'International Tables Vol C Tables 4.2.6.8 and 6.1.1.4'

loop_
_geom_angle_atom_site_label_1
_geom_angle_atom_site_label_2
_geom_angle_atom_site_label_3
_geom_angle
_geom_angle_site_symmetry_1
_geom_angle_site_symmetry_3
_geom_angle_publ_flag
C12 Mn1 C11 91.3(2) . . ?
C12 Mn1 C13 80.06(19) . . ?
C11 Mn1 C13 99.74(19) . . ?
C12 Mn1 C2 87.02(18) . . ?
C11 Mn1 C2 88.66(18) . . ?
C13 Mn1 C2 164.69(18) . . ?
C12 Mn1 B3 134.8(2) . . ?
C11 Mn1 B3 128.26(18) . . ?
C13 Mn1 B3 73.21(18) . . ?
C2 Mn1 B3 111.50(18) . . ?
C12 Mn1 B4 80.56(19) . . ?
C11 Mn1 B4 130.18(19) . . ?
C13 Mn1 B4 126.39(19) . . ?
C2 Mn1 B4 42.20(18) . . ?
B3 Mn1 B4 86.77(18) . . ?
C12 Mn1 B5 127.47(18) . . ?
C11 Mn1 B5 79.53(19) . . ?
C13 Mn1 B5 152.37(17) . . ?
C2 Mn1 B5 41.68(16) . . ?
B3 Mn1 B5 85.51(18) . . ?
B4 Mn1 B5 68.05(17) . . ?
C12 Mn1 B7 102.2(2) . . ?
C11 Mn1 B7 163.97(19) . . ?
C13 Mn1 B7 91.21(18) . . ?
C2 Mn1 B7 83.47(17) . . ?
B3 Mn1 B7 44.30(17) . . ?
B4 Mn1 B7 45.83(18) . . ?
B5 Mn1 B7 85.34(18) . . ?
C12 Mn1 B6 166.89(18) . . ?
C11 Mn1 B6 97.64(18) . . ?
C13 Mn1 B6 107.63(18) . . ?
C2 Mn1 B6 83.66(17) . . ?
B3 Mn1 B6 42.83(18) . . ?
B4 Mn1 B6 86.34(17) . . ?
B5 Mn1 B6 46.00(16) . . ?
B7 Mn1 B6 67.68(18) . . ?
C12 Mn1 Pd1 137.61(14) . . ?
C11 Mn1 Pd1 76.52(13) . . ?
C13 Mn1 Pd1 62.81(13) . . ?
C2 Mn1 Pd1 132.12(12) . . ?
B3 Mn1 Pd1 54.25(12) . . ?
B4 Mn1 Pd1 137.59(13) . . ?
B5 Mn1 Pd1 90.56(11) . . ?
B7 Mn1 Pd1 98.53(13) . . ?
B6 Mn1 Pd1 54.54(12) . . ?
C21 C2 B4 124.2(4) . . ?
C21 C2 B5 124.3(4) . . ?
B4 C2 B5 109.8(4) . . ?
C21 C2 B8 118.0(3) . . ?
B4 C2 B8 68.9(3) . . ?
B5 C2 B8 68.0(3) . . ?
C21 C2 Mn1 123.4(3) . . ?
B4 C2 Mn1 76.8(2) . . ?
B5 C2 Mn1 78.7(2) . . ?
B8 C2 Mn1 118.6(3) . . ?
C22 C21 C26 117.6(4) . . ?
C22 C21 C2 121.0(4) . . ?
C26 C21 C2 121.4(5) . . ?
C23 C22 C21 121.1(5) . . ?
C24 C23 C22 120.6(6) . . ?
C23 C24 C25 119.3(5) . . ?
C24 C25 C26 120.4(5) . . ?
C25 C26 C21 121.0(6) . . ?
C2 B4 B10 108.4(4) . . ?
C2 B4 B7 120.8(4) . . ?
B10 B4 B7 58.2(3) . . ?
C2 B4 B8 57.4(3) . . ?
B10 B4 B8 57.6(3) . . ?
B7 B4 B8 107.1(3) . . ?
C2 B4 Mn1 61.0(2) . . ?
B10 B4 Mn1 107.3(3) . . ?
B7 B4 Mn1 69.2(2) . . ?
B8 B4 Mn1 101.2(3) . . ?
B3 B7 B10 111.4(4) . . ?
B3 B7 B9 58.8(3) . . ?
B10 B7 B9 58.0(3) . . ?
B3 B7 B4 120.8(4) . . ?
B10 B7 B4 60.6(3) . . ?
B9 B7 B4 107.8(4) . . ?
B3 B7 Mn1 62.3(2) . . ?
B10 B7 Mn1 105.9(3) . . ?
B9 B7 Mn1 99.8(3) . . ?
B4 B7 Mn1 65.0(2) . . ?
B6 B3 B7 102.7(3) . . ?
B6 B3 B9 63.5(3) . . ?
B7 B3 B9 63.0(3) . . ?
B6 B3 Mn1 76.7(2) . . ?
B7 B3 Mn1 73.4(2) . . ?
B9 B3 Mn1 109.5(3) . . ?
B6 B3 Pd1 71.2(2) . . ?
B7 B3 Pd1 146.6(3) . . ?
B9 B3 Pd1 131.9(3) . . ?
Mn1 B3 Pd1 73.28(14) . . ?
B3 B6 B11 110.8(4) . . ?
B3 B6 B9 59.0(3) . . ?
B11 B6 B9 57.8(3) . . ?
B3 B6 B5 118.4(3) . . ?
B11 B6 B5 58.4(3) . . ?
B9 B6 B5 105.1(3) . . ?
B3 B6 Pd1 65.0(2) . . ?
B11 B6 Pd1 169.8(3) . . ?
B9 B6 Pd1 121.8(3) . . ?
B5 B6 Pd1 114.4(3) . . ?
B3 B6 Mn1 60.5(2) . . ?
B11 B6 Mn1 102.8(3) . . ?
B9 B6 Mn1 96.9(3) . . ?
B5 B6 Mn1 64.1(2) . . ?
Pd1 B6 Mn1 67.00(13) . . ?
C2 B5 B11 108.9(4) . . ?
C2 B5 B8 57.7(3) . . ?
B11 B5 B8 58.0(3) . . ?
C2 B5 B6 121.2(4) . . ?
B11 B5 B6 58.5(3) . . ?
B8 B5 B6 108.0(3) . . ?
C2 B5 Mn1 59.6(2) . . ?
B11 B5 Mn1 106.9(3) . . ?
B8 B5 Mn1 99.9(3) . . ?
B6 B5 Mn1 69.9(2) . . ?
C2 B8 B11 108.0(3) . . ?
C2 B8 B10 107.7(4) . . ?
B11 B8 B10 61.8(3) . . ?
C2 B8 B5 54.3(2) . . ?
B11 B8 B5 60.3(3) . . ?
B10 B8 B5 103.6(3) . . ?
C2 B8 B4 53.7(3) . . ?
B11 B8 B4 103.8(3) . . ?
B10 B8 B4 60.5(3) . . ?
B5 B8 B4 90.8(3) . . ?
B9 B10 B8 113.2(4) . . ?
B9 B10 B7 62.4(3) . . ?
B8 B10 B7 113.2(4) . . ?
B9 B10 B11 59.2(3) . . ?
B8 B10 B11 59.0(3) . . ?
B7 B10 B11 104.3(3) . . ?
B9 B10 B4 111.8(4) . . ?
B8 B10 B4 62.0(3) . . ?
B7 B10 B4 61.2(3) . . ?
B11 B10 B4 102.9(3) . . ?
B10 B9 B3 112.3(4) . . ?
B10 B9 B11 62.3(3) . . ?
B3 B9 B11 111.8(4) . . ?
B10 B9 B7 59.6(3) . . ?
B3 B9 B7 58.2(3) . . ?
B11 B9 B7 104.6(4) . . ?
B10 B9 B6 106.4(3) . . ?
B3 B9 B6 57.5(3) . . ?
B11 B9 B6 60.5(3) . . ?
B7 B9 B6 95.5(3) . . ?
B9 B11 B8 112.8(4) . . ?
B9 B11 B5 111.9(4) . . ?
B8 B11 B5 61.7(3) . . ?
B9 B11 B6 61.6(3) . . ?
B8 B11 B6 114.8(3) . . ?
B5 B11 B6 63.1(3) . . ?
B9 B11 B10 58.5(3) . . ?
B8 B11 B10 59.2(3) . . ?
B5 B11 B10 102.7(3) . . ?
B6 B11 B10 104.4(4) . . ?
O11 C11 Mn1 175.4(4) . . ?
O12 C12 Mn1 177.6(4) . . ?
O13 C13 Mn1 169.3(4) . . ?
O13 C13 Pd1 115.5(3) . . ?
Mn1 C13 Pd1 75.19(15) . . ?
B3 Pd1 P2 163.78(14) . . ?
B3 Pd1 P1 104.75(12) . . ?
P2 Pd1 P1 84.02(4) . . ?
B3 Pd1 B6 43.78(18) . . ?
P2 Pd1 B6 147.73(13) . . ?
P1 Pd1 B6 105.20(12) . . ?
B3 Pd1 C13 62.04(16) . . ?
P2 Pd1 C13 102.03(10) . . ?
P1 Pd1 C13 134.38(11) . . ?
B6 Pd1 C13 93.35(16) . . ?
B3 Pd1 Mn1 52.47(12) . . ?
P2 Pd1 Mn1 118.46(3) . . ?
P1 Pd1 Mn1 157.15(3) . . ?
B6 Pd1 Mn1 58.46(12) . . ?
C13 Pd1 Mn1 42.00(11) . . ?
C31 P1 C41 106.3(2) . . ?
C31 P1 C71 108.5(2) . . ?
C41 P1 C71 102.8(2) . . ?
C31 P1 Pd1 116.90(15) . . ?
C41 P1 Pd1 113.29(15) . . ?
C71 P1 Pd1 108.06(15) . . ?
C72 C71 P1 106.6(3) . . ?
C42 C41 C46 119.6(4) . . ?
C42 C41 P1 118.0(4) . . ?
C46 C41 P1 122.3(3) . . ?
C41 C42 C43 120.0(5) . . ?
C44 C43 C42 119.6(5) . . ?
C45 C44 C43 120.5(5) . . ?
C44 C45 C46 119.7(5) . . ?
C41 C46 C45 120.7(4) . . ?
C36 C31 C32 119.9(5) . . ?
C36 C31 P1 119.2(4) . . ?
C32 C31 P1 120.7(4) . . ?
C31 C32 C33 119.4(6) . . ?
C34 C33 C32 120.6(6) . . ?
C33 C34 C35 120.0(6) . . ?
C34 C35 C36 120.5(7) . . ?
C31 C36 C35 119.7(6) . . ?
C51 P2 C61 108.0(2) . . ?
C51 P2 C72 106.4(2) . . ?
C61 P2 C72 102.1(2) . . ?
C51 P2 Pd1 119.71(15) . . ?
C61 P2 Pd1 110.63(15) . . ?
C72 P2 Pd1 108.42(15) . . ?
C71 C72 P2 106.3(3) . . ?
C66 C61 C62 120.1(4) . . ?
C66 C61 P2 120.0(3) . . ?
C62 C61 P2 119.7(3) . . ?
C63 C62 C61 119.4(4) . . ?
C64 C63 C62 120.5(5) . . ?
C63 C64 C65 120.5(5) . . ?
C64 C65 C66 119.7(5) . . ?
C61 C66 C65 119.8(4) . . ?
C52 C51 C56 119.3(5) . . ?
C52 C51 P2 118.8(4) . . ?
C56 C51 P2 121.8(4) . . ?
C51 C52 C53 120.3(5) . . ?
C54 C53 C52 120.1(6) . . ?
C53 C54 C55 119.9(5) . . ?
C56 C55 C54 120.0(5) . . ?
C55 C56 C51 120.4(5) . . ?
Cl2 C60 Cl1 111.9(4) . . ?
Cl4B C100 Cl3A 51.3(6) . . ?
Cl4B C100 Cl3B 99.2(9) . . ?
Cl3A C100 Cl3B 48.0(6) . . ?
Cl4B C100 Cl4A 47.9(5) . . ?
Cl3A C100 Cl4A 99.0(8) . . ?
Cl3B C100 Cl4A 147.0(10) . . ?
Cl3B Cl3A Cl4B 129.9(7) . . ?
Cl3B Cl3A C100 69.0(6) . . ?
Cl4B Cl3A C100 61.2(6) . . ?
Cl3A Cl3B C100 63.0(6) . . ?
Cl3A Cl3B Cl3B 151.3(11) . 2_565 ?
C100 Cl3B Cl3B 137.5(11) . 2_565 ?
Cl4B Cl4A C100 56.2(6) . . ?
Cl3A Cl4B Cl4A 142.6(8) . . ?
Cl3A Cl4B C100 67.4(6) . . ?
Cl4A Cl4B C100 75.8(7) . . ?

loop_
_geom_bond_atom_site_label_1
_geom_bond_atom_site_label_2
_geom_bond_distance
_geom_bond_site_symmetry_2
_geom_bond_publ_flag
Mn1 C12 1.832(5) . ?
Mn1 C11 1.840(5) . ?
Mn1 C13 1.843(5) . ?
Mn1 C2 2.078(4) . ?
Mn1 B3 2.205(5) . ?
Mn1 B4 2.312(5) . ?
Mn1 B5 2.362(5) . ?
Mn1 B7 2.386(5) . ?
Mn1 B6 2.466(5) . ?
Mn1 Pd1 2.6629(7) . ?
C2 C21 1.497(6) . ?
C2 B4 1.595(7) . ?
C2 B5 1.602(6) . ?
C2 B8 1.667(6) . ?
C21 C22 1.399(7) . ?
C21 C26 1.400(7) . ?
C22 C23 1.383(7) . ?
C23 C24 1.381(9) . ?
C24 C25 1.385(10) . ?
C25 C26 1.386(8) . ?
B4 B10 1.819(7) . ?
B4 B7 1.830(7) . ?
B4 B8 1.846(7) . ?
B7 B3 1.739(7) . ?
B7 B10 1.776(7) . ?
B7 B9 1.824(8) . ?
B3 B6 1.722(7) . ?
B3 B9 1.751(7) . ?
B3 Pd1 2.257(5) . ?
B6 B11 1.807(7) . ?
B6 B9 1.827(7) . ?
B6 B5 1.889(7) . ?
B6 Pd1 2.356(5) . ?
B5 B11 1.804(7) . ?
B5 B8 1.829(7) . ?
B8 B11 1.762(7) . ?
B8 B10 1.766(7) . ?
B10 B9 1.746(7) . ?
B10 B11 1.813(7) . ?
B9 B11 1.757(7) . ?
C11 O11 1.135(6) . ?
C12 O12 1.133(6) . ?
C13 O13 1.143(5) . ?
C13 Pd1 2.450(4) . ?
Pd1 P2 2.2700(10) . ?
Pd1 P1 2.2729(10) . ?
P1 C31 1.808(5) . ?
P1 C41 1.826(5) . ?
P1 C71 1.837(5) . ?
C71 C72 1.527(6) . ?
C41 C42 1.376(7) . ?
C41 C46 1.376(7) . ?
C42 C43 1.393(8) . ?
C43 C44 1.384(8) . ?
C44 C45 1.363(8) . ?
C45 C46 1.389(7) . ?
C31 C36 1.374(8) . ?
C31 C32 1.380(8) . ?
C32 C33 1.398(7) . ?
C33 C34 1.358(10) . ?
C34 C35 1.364(11) . ?
C35 C36 1.395(8) . ?
P2 C51 1.810(5) . ?
P2 C61 1.821(5) . ?
P2 C72 1.838(4) . ?
C61 C66 1.376(7) . ?
C61 C62 1.396(7) . ?
C62 C63 1.382(7) . ?
C63 C64 1.359(8) . ?
C64 C65 1.386(8) . ?
C65 C66 1.387(7) . ?
C51 C52 1.381(7) . ?
C51 C56 1.384(7) . ?
C52 C53 1.392(8) . ?
C53 C54 1.371(9) . ?
C54 C55 1.385(9) . ?
C55 C56 1.382(7) . ?
C60 Cl2 1.742(7) . ?
C60 Cl1 1.747(7) . ?
C100 Cl4B 1.675(17) . ?
C100 Cl3A 1.764(15) . ?
C100 Cl3B 1.849(14) . ?
C100 Cl4A 1.953(14) . ?
Cl3A Cl3B 1.472(13) . ?
Cl3A Cl4B 1.492(11) . ?
Cl3B Cl3B 2.126(19) 2_565 ?
Cl4A Cl4B 1.495(12) . ?
